data_4027653
loop_
_publ_author_name
'Calogero Capici'
'Giuseppe Gattuso'
'Anna Notti'
'Melchiorre F. Parisi'
'Sebastiano Pappalardo'
'Giovanna Brancatelli'
'Silvano Geremia'

_publ_section_title
;
 Selective Amine Recognition Driven by Host-Guest Proton Transfer and Salt
 Bridge Formation
;
_journal_name_full 'Journal of Organic Chemistry'
_journal_page_first 9668
_journal_page_last 9675
_journal_paper_doi 10.1021/jo301730m
_journal_volume 77
_journal_year 2012
_chemical_formula_moiety 'C81 H116 O7, 4(C2 H3 F3 O), C4 H12 N'
_chemical_formula_sum 'C93 H143 F12 N O11'
_chemical_formula_weight 1679.08
_chemical_name_systematic
;
 ?
;
_space_group_IT_number 14
_symmetry_cell_setting monoclinic
_symmetry_space_group_name_Hall '-P 2ybc'
_symmetry_space_group_name_H-M 'P 1 21/c 1'
_atom_sites_solution_hydrogens geom
_atom_sites_solution_primary direct
_atom_sites_solution_secondary difmap
_audit_creation_date 2012-03-13T10:01:23-00:00
_audit_creation_method 'WinGX routine CIF_UPDATE'
_cell_angle_alpha 90
_cell_angle_beta 107.42(2)
_cell_angle_gamma 90
_cell_formula_units_Z 4
_cell_length_a 21.680(10)
_cell_length_b 19.10(2)
_cell_length_c 24.020(10)
_cell_measurement_temperature 100(2)
_cell_volume 9490(12)
_computing_structure_refinement 'SHELXL-97 (Sheldrick, 2008)'
_diffrn_ambient_temperature 100(2)
_diffrn_measured_fraction_theta_full 0.998
_diffrn_measured_fraction_theta_max 0.998
_diffrn_radiation_monochromator graphite
_diffrn_radiation_wavelength 0.8
_diffrn_reflns_av_unetI/netI 0.034
_diffrn_reflns_limit_h_max 21
_diffrn_reflns_limit_h_min -22
_diffrn_reflns_limit_k_max 19
_diffrn_reflns_limit_k_min 0
_diffrn_reflns_limit_l_max 24
_diffrn_reflns_limit_l_min 0
_diffrn_reflns_number 11173
_diffrn_reflns_theta_full 24.6
_diffrn_reflns_theta_max 24.6
_diffrn_reflns_theta_min 2.08
_exptl_absorpt_coefficient_mu 0.091
_exptl_absorpt_correction_type none
_exptl_crystal_density_diffrn 1.175
_exptl_crystal_F_000 3616
_exptl_crystal_size_max 0.45
_exptl_crystal_size_mid 0.22
_exptl_crystal_size_min 0.15
_refine_diff_density_max 0.803
_refine_diff_density_min -0.532
_refine_diff_density_rms 0.071
_refine_ls_extinction_coef 0.0068(5)
_refine_ls_extinction_expression Fc^*^=kFc[1+0.001xFc^2^\l^3^/sin(2\q)]^-1/4^
_refine_ls_extinction_method SHELXL
_refine_ls_goodness_of_fit_ref 1.04
_refine_ls_hydrogen_treatment constr
_refine_ls_matrix_type full
_refine_ls_number_parameters 1101
_refine_ls_number_reflns 11173
_refine_ls_number_restraints 0
_refine_ls_restrained_S_all 1.04
_refine_ls_R_factor_all 0.0894
_refine_ls_R_factor_gt 0.0833
_refine_ls_shift/su_max 0.066
_refine_ls_shift/su_mean 0.014
_refine_ls_structure_factor_coef Fsqd
_refine_ls_weighting_details 'calc w=1/[\s^2^(Fo^2^)+(0.1364P)^2^+18.0896P] where P=(Fo^2^+2Fc^2^)/3'
_refine_ls_weighting_scheme calc
_refine_ls_wR_factor_gt 0.2342
_refine_ls_wR_factor_ref 0.2406
_reflns_number_gt 9988
_reflns_number_total 11173
_reflns_threshold_expression >2\s(I)
_cod_data_source_file jo301730m_si_004.cif
_cod_data_source_block ISO4_BuNH2_TFE
_cod_database_code 4027653

loop_
_symmetry_equiv_pos_as_xyz
'x, y, z'
'-x, y+1/2, -z+1/2'
'-x, -y, -z'
'x, -y-1/2, z-1/2'

loop_
_atom_site_label
_atom_site_type_symbol
_atom_site_fract_x
_atom_site_fract_y
_atom_site_fract_z
_atom_site_U_iso_or_equiv
_atom_site_adp_type
_atom_site_occupancy
_atom_site_symmetry_multiplicity
_atom_site_calc_flag
_atom_site_refinement_flags
_atom_site_disorder_assembly
_atom_site_disorder_group
C1A C 0.46209(19) 0.2039(2) 0.29945(16) 0.0328(9) Uani 1 1 d . . .
C1B C 0.40022(19) 0.2171(2) 0.26372(16) 0.0342(9) Uani 1 1 d . . .
H1B H 0.3952 0.2395 0.2273 0.041 Uiso 1 1 calc R . .
C1C C 0.34483(18) 0.1991(2) 0.27848(16) 0.0320(9) Uani 1 1 d . . .
C1D C 0.35338(18) 0.1644(2) 0.33170(16) 0.0330(9) Uani 1 1 d . . .
C1E C 0.41488(19) 0.15157(19) 0.36985(16) 0.0328(9) Uani 1 1 d . . .
C1F C 0.46792(19) 0.1711(2) 0.35260(16) 0.0339(9) Uani 1 1 d . . .
H1F H 0.51 0.1619 0.3781 0.041 Uiso 1 1 calc R . .
C1H C 0.2805(2) 0.0734(2) 0.33181(19) 0.0404(10) Uani 1 1 d . . .
H1H1 H 0.316 0.0416 0.3524 0.048 Uiso 1 1 calc R . .
H1H2 H 0.2723 0.0669 0.2893 0.048 Uiso 1 1 calc R . .
C1I C 0.22013(19) 0.0553(2) 0.34802(17) 0.0363(10) Uani 1 1 d . . .
C1N C 0.52302(19) 0.2249(2) 0.28315(17) 0.0377(10) Uani 1 1 d . . .
C1O C 0.5564(2) 0.2846(3) 0.3226(2) 0.0561(12) Uani 1 1 d . . .
H1O1 H 0.5274 0.3251 0.3165 0.084 Uiso 1 1 calc R . .
H1O2 H 0.596 0.2975 0.3135 0.084 Uiso 1 1 calc R . .
H1O3 H 0.5673 0.2696 0.3635 0.084 Uiso 1 1 calc R . .
C1P C 0.5062(2) 0.2504(3) 0.2195(2) 0.0622(14) Uani 1 1 d . . .
H1P1 H 0.4822 0.2137 0.1933 0.093 Uiso 1 1 calc R . .
H1P2 H 0.5461 0.2609 0.21 0.093 Uiso 1 1 calc R . .
H1P3 H 0.4796 0.2927 0.2147 0.093 Uiso 1 1 calc R . .
C1Q C 0.5679(2) 0.1624(3) 0.2893(2) 0.0597(13) Uani 1 1 d . . .
H1Q1 H 0.5843 0.1489 0.3305 0.09 Uiso 1 1 calc R . .
H1Q2 H 0.6042 0.1749 0.2749 0.09 Uiso 1 1 calc R . .
H1Q3 H 0.5441 0.1231 0.2665 0.09 Uiso 1 1 calc R . .
C1Z C 0.4238(2) 0.1197(2) 0.42969(16) 0.0372(10) Uani 1 1 d . . .
H1Z1 H 0.4642 0.0919 0.441 0.045 Uiso 1 1 calc R . .
H1Z2 H 0.3875 0.0875 0.4276 0.045 Uiso 1 1 calc R . .
C2A C 0.4803(2) 0.2777(2) 0.53007(16) 0.0383(10) Uani 1 1 d . . .
C2B C 0.4339(2) 0.2779(2) 0.55888(16) 0.0392(10) Uani 1 1 d . . .
H2B H 0.4356 0.3137 0.5867 0.047 Uiso 1 1 calc R . .
C2C C 0.38474(19) 0.2280(2) 0.54918(16) 0.0353(10) Uani 1 1 d . . .
C2D C 0.38199(18) 0.1763(2) 0.50800(15) 0.0335(9) Uani 1 1 d . . .
C2E C 0.42704(19) 0.1747(2) 0.47635(15) 0.0343(9) Uani 1 1 d . . .
C2F C 0.4754(2) 0.2250(2) 0.48841(17) 0.0381(10) Uani 1 1 d . . .
H2F H 0.5064 0.2237 0.4676 0.046 Uiso 1 1 calc R . .
C2H C 0.3544(2) 0.0613(2) 0.52749(17) 0.0412(10) Uani 1 1 d . . .
H2H1 H 0.358 0.0673 0.5693 0.049 Uiso 1 1 calc R . .
H2H2 H 0.3976 0.0485 0.5246 0.049 Uiso 1 1 calc R . .
C2I C 0.3074(2) 0.0044(2) 0.50207(18) 0.0452(11) Uani 1 1 d . . .
H2I1 H 0.3031 -0.0006 0.4601 0.054 Uiso 1 1 calc R . .
H2I2 H 0.2645 0.017 0.5057 0.054 Uiso 1 1 calc R . .
C2L C 0.3292(2) -0.0649(2) 0.53283(18) 0.0451(11) Uani 1 1 d . . .
H2L1 H 0.375 -0.0723 0.5349 0.054 Uiso 1 1 calc R . .
H2L2 H 0.3273 -0.0607 0.5734 0.054 Uiso 1 1 calc R . .
C2M C 0.2920(3) -0.1290(3) 0.5063(3) 0.085(2) Uani 1 1 d . . .
H2M H 0.2985 -0.1339 0.467 0.102 Uiso 1 1 calc R . .
C2N C 0.2246(4) -0.1266(4) 0.4959(5) 0.153(5) Uani 1 1 d . . .
H2N1 H 0.2151 -0.115 0.5323 0.229 Uiso 1 1 calc R . .
H2N2 H 0.2059 -0.1724 0.4818 0.229 Uiso 1 1 calc R . .
H2N3 H 0.2059 -0.0909 0.4665 0.229 Uiso 1 1 calc R . .
C2O C 0.3228(3) -0.1948(3) 0.5406(3) 0.093(2) Uani 1 1 d . . .
H2O1 H 0.3141 -0.1955 0.5784 0.14 Uiso 1 1 calc R . .
H2O2 H 0.3696 -0.194 0.5469 0.14 Uiso 1 1 calc R . .
H2O3 H 0.3043 -0.2367 0.5183 0.14 Uiso 1 1 calc R . .
C2P C 0.5364(2) 0.3301(2) 0.54320(19) 0.0479(11) Uani 1 1 d . . .
C2Q C 0.5253(3) 0.3909(3) 0.5809(2) 0.0687(16) Uani 1 1 d . . .
H2Q1 H 0.4853 0.4153 0.5604 0.103 Uiso 1 1 calc R . .
H2Q2 H 0.5617 0.4236 0.5886 0.103 Uiso 1 1 calc R . .
H2Q3 H 0.522 0.3725 0.618 0.103 Uiso 1 1 calc R . .
C2R C 0.5984(2) 0.2923(3) 0.5776(2) 0.0676(15) Uani 1 1 d . . .
H2R1 H 0.5922 0.2709 0.6126 0.101 Uiso 1 1 calc R . .
H2R2 H 0.6341 0.326 0.589 0.101 Uiso 1 1 calc R . .
H2R3 H 0.6087 0.2558 0.5531 0.101 Uiso 1 1 calc R . .
C2S C 0.5440(3) 0.3613(3) 0.4868(2) 0.0567(13) Uani 1 1 d . . .
H2S1 H 0.553 0.3237 0.4626 0.085 Uiso 1 1 calc R . .
H2S2 H 0.5799 0.3948 0.4965 0.085 Uiso 1 1 calc R . .
H2S3 H 0.504 0.3854 0.4654 0.085 Uiso 1 1 calc R . .
C2Z C 0.3362(2) 0.2306(2) 0.58422(16) 0.0391(10) Uani 1 1 d . . .
H2Z1 H 0.3038 0.1931 0.57 0.047 Uiso 1 1 calc R . .
H2Z2 H 0.3594 0.2207 0.6257 0.047 Uiso 1 1 calc R . .
C3A C 0.3034(2) 0.4219(2) 0.60980(17) 0.0435(11) Uani 1 1 d . . .
C3B C 0.3320(2) 0.3568(2) 0.61417(17) 0.0438(11) Uani 1 1 d . . .
H3B H 0.3739 0.3506 0.6409 0.053 Uiso 1 1 calc R . .
C3C C 0.3015(2) 0.2994(2) 0.58056(16) 0.0388(10) Uani 1 1 d . . .
C3D C 0.2393(2) 0.3095(2) 0.54337(16) 0.0372(10) Uani 1 1 d . . .
C3E C 0.2082(2) 0.3739(2) 0.53700(17) 0.0408(10) Uani 1 1 d . . .
C3F C 0.2414(2) 0.4293(2) 0.57178(17) 0.0437(11) Uani 1 1 d . . .
H3F H 0.2206 0.4735 0.5692 0.052 Uiso 1 1 calc R . .
C3H C 0.1676(3) 0.2126(3) 0.5342(3) 0.0621(14) Uani 1 1 d . . .
H3H1 H 0.1284 0.2397 0.5334 0.075 Uiso 1 1 calc R A 1
H3H2 H 0.191 0.2012 0.5753 0.075 Uiso 1 1 calc R A 1
C3P C 0.3376(3) 0.4855(2) 0.64586(18) 0.0529(12) Uani 1 1 d . . .
C3Q C 0.3023(3) 0.5068(4) 0.6877(3) 0.099(2) Uani 1 1 d . . .
H3Q1 H 0.3259 0.5447 0.7126 0.149 Uiso 1 1 calc R . .
H3Q2 H 0.299 0.4666 0.7121 0.149 Uiso 1 1 calc R . .
H3Q3 H 0.2589 0.523 0.6661 0.149 Uiso 1 1 calc R . .
C3R C 0.4076(3) 0.4672(3) 0.6829(3) 0.093(2) Uani 1 1 d . . .
H3R1 H 0.4313 0.4478 0.6575 0.139 Uiso 1 1 calc R . .
H3R2 H 0.4064 0.4326 0.7127 0.139 Uiso 1 1 calc R . .
H3R3 H 0.4294 0.5097 0.7019 0.139 Uiso 1 1 calc R . .
C3S C 0.3431(6) 0.5427(4) 0.6054(3) 0.148(4) Uani 1 1 d . . .
H3S1 H 0.3002 0.5627 0.5868 0.222 Uiso 1 1 calc R . .
H3S2 H 0.3606 0.5237 0.5753 0.222 Uiso 1 1 calc R . .
H3S3 H 0.372 0.5792 0.6274 0.222 Uiso 1 1 calc R . .
C3Z C 0.1413(2) 0.3846(2) 0.49317(18) 0.0428(10) Uani 1 1 d . . .
H3Z1 H 0.122 0.3381 0.4806 0.051 Uiso 1 1 calc R . .
H3Z2 H 0.1135 0.4087 0.5131 0.051 Uiso 1 1 calc R . .
C4A C 0.1594(2) 0.5377(2) 0.39683(19) 0.0437(11) Uani 1 1 d . . .
C4B C 0.1570(2) 0.4967(2) 0.44424(19) 0.0428(11) Uani 1 1 d . . .
H4B H 0.1669 0.518 0.4816 0.051 Uiso 1 1 calc R . .
C4C C 0.14091(19) 0.4264(2) 0.43929(18) 0.0385(10) Uani 1 1 d . . .
C4D C 0.12502(18) 0.3959(2) 0.38356(18) 0.0359(10) Uani 1 1 d . . .
C4E C 0.12911(18) 0.4340(2) 0.33502(18) 0.0370(10) Uani 1 1 d . . .
C4F C 0.14480(19) 0.5047(2) 0.34289(19) 0.0411(10) Uani 1 1 d . . .
H4F H 0.1455 0.5316 0.3098 0.049 Uiso 1 1 calc R . .
C4H C 0.0386(2) 0.3133(2) 0.35298(19) 0.0441(11) Uani 1 1 d . . .
H4H1 H 0.0311 0.2701 0.3291 0.053 Uiso 1 1 calc R . .
H4H2 H 0.0184 0.3527 0.3272 0.053 Uiso 1 1 calc R . .
C4I C 0.0068(2) 0.3059(3) 0.4007(2) 0.0515(12) Uani 1 1 d . . .
H4I1 H 0.0141 0.3494 0.4242 0.062 Uiso 1 1 calc R . .
H4I2 H 0.0278 0.267 0.4268 0.062 Uiso 1 1 calc R . .
C4L C -0.0656(2) 0.2920(3) 0.3779(2) 0.0544(12) Uani 1 1 d . . .
H4L1 H -0.0728 0.2474 0.3558 0.065 Uiso 1 1 calc R . .
H4L2 H -0.0863 0.3298 0.3505 0.065 Uiso 1 1 calc R . .
C4M C -0.0985(2) 0.2876(3) 0.4270(2) 0.0674(15) Uani 1 1 d . . .
H4M H -0.0871 0.3308 0.4514 0.081 Uiso 1 1 calc R . .
C4N C -0.1716(3) 0.2847(4) 0.4015(3) 0.097(2) Uani 1 1 d . . .
H4N1 H -0.187 0.3272 0.3788 0.146 Uiso 1 1 calc R . .
H4N2 H -0.1913 0.2813 0.4332 0.146 Uiso 1 1 calc R . .
H4N3 H -0.1837 0.2436 0.3761 0.146 Uiso 1 1 calc R . .
C4O C -0.0750(3) 0.2256(4) 0.4656(3) 0.096(2) Uani 1 1 d . . .
H4O1 H -0.0819 0.183 0.4418 0.145 Uiso 1 1 calc R . .
H4O2 H -0.0988 0.2223 0.4943 0.145 Uiso 1 1 calc R . .
H4O3 H -0.0287 0.231 0.4859 0.145 Uiso 1 1 calc R . .
C4P C 0.1756(2) 0.6161(2) 0.4046(2) 0.0521(12) Uani 1 1 d . . .
C4Q C 0.1187(4) 0.6546(3) 0.4142(4) 0.096(2) Uani 1 1 d . . .
H4Q1 H 0.1282 0.7048 0.4184 0.143 Uiso 1 1 calc R . .
H4Q2 H 0.1106 0.637 0.4498 0.143 Uiso 1 1 calc R . .
H4Q3 H 0.0803 0.6468 0.3808 0.143 Uiso 1 1 calc R . .
C4R C 0.2349(4) 0.6266(3) 0.4581(3) 0.103(3) Uani 1 1 d . . .
H4R1 H 0.2486 0.6757 0.4603 0.155 Uiso 1 1 calc R . .
H4R2 H 0.2703 0.5966 0.4547 0.155 Uiso 1 1 calc R . .
H4R3 H 0.2237 0.6142 0.4935 0.155 Uiso 1 1 calc R . .
C4S C 0.1920(3) 0.6472(3) 0.3538(3) 0.0763(17) Uani 1 1 d . . .
H4S1 H 0.1544 0.6443 0.319 0.114 Uiso 1 1 calc R . .
H4S2 H 0.2282 0.6213 0.347 0.114 Uiso 1 1 calc R . .
H4S3 H 0.2044 0.6963 0.362 0.114 Uiso 1 1 calc R . .
C4Z C 0.1198(2) 0.3989(2) 0.27592(17) 0.0396(10) Uani 1 1 d . . .
H4Z1 H 0.0948 0.4307 0.2447 0.048 Uiso 1 1 calc R . .
H4Z2 H 0.0941 0.3556 0.274 0.048 Uiso 1 1 calc R . .
C5A C 0.2871(2) 0.4195(2) 0.2531(2) 0.0488(12) Uani 1 1 d . . .
C5B C 0.2280(2) 0.4324(2) 0.26326(19) 0.0461(11) Uani 1 1 d . . .
H5B H 0.2176 0.4794 0.2698 0.055 Uiso 1 1 calc R . .
C5C C 0.18369(19) 0.3804(2) 0.26439(16) 0.0357(10) Uani 1 1 d . . .
C5D C 0.19932(18) 0.3115(2) 0.25452(15) 0.0348(10) Uani 1 1 d . . .
C5E C 0.25882(19) 0.2947(2) 0.24554(16) 0.0348(10) Uani 1 1 d . . .
C5F C 0.3007(2) 0.3494(2) 0.24443(18) 0.0420(11) Uani 1 1 d . . .
H5F H 0.3405 0.3387 0.2374 0.05 Uiso 1 1 calc R . .
C5H C 0.1229(2) 0.2332(3) 0.1972(2) 0.0568(13) Uani 1 1 d . . .
H5H1 H 0.1523 0.2342 0.1727 0.068 Uiso 1 1 calc R . .
H5H2 H 0.0856 0.2641 0.1791 0.068 Uiso 1 1 calc R . .
C5I C 0.1002(2) 0.1613(3) 0.2009(2) 0.0570(13) Uani 1 1 d . . .
H5I1 H 0.0652 0.1623 0.2196 0.068 Uiso 1 1 calc R . .
H5I2 H 0.1363 0.1334 0.2262 0.068 Uiso 1 1 calc R . .
C5L C 0.0754(3) 0.1255(3) 0.1423(2) 0.0605(13) Uani 1 1 d . . .
H5L1 H 0.0415 0.1556 0.1166 0.073 Uiso 1 1 calc R . .
H5L2 H 0.1114 0.1231 0.1249 0.073 Uiso 1 1 calc R . .
C5M C 0.0481(3) 0.0532(3) 0.1414(2) 0.0698(15) Uani 1 1 d . . .
H5M H 0.0097 0.0568 0.1562 0.084 Uiso 1 1 calc R . .
C5N C 0.0241(3) 0.0250(3) 0.0790(2) 0.0798(18) Uani 1 1 d . . .
H5N1 H 0.061 0.0184 0.0639 0.12 Uiso 1 1 calc R . .
H5N2 H -0.0063 0.0584 0.0543 0.12 Uiso 1 1 calc R . .
H5N3 H 0.0023 -0.02 0.079 0.12 Uiso 1 1 calc R . .
C5O C 0.0947(4) 0.0020(3) 0.1803(3) 0.0852(19) Uani 1 1 d . . .
H5O1 H 0.1343 -0.0004 0.1687 0.128 Uiso 1 1 calc R . .
H5O2 H 0.0747 -0.0445 0.1766 0.128 Uiso 1 1 calc R . .
H5O3 H 0.1054 0.0176 0.221 0.128 Uiso 1 1 calc R . .
C5P C 0.3354(3) 0.4774(3) 0.2508(3) 0.0678(16) Uani 1 1 d . . .
C5Q C 0.3209(3) 0.5447(3) 0.2745(3) 0.089(2) Uani 1 1 d . . .
H5Q1 H 0.3564 0.5777 0.2775 0.134 Uiso 1 1 calc R . .
H5Q2 H 0.316 0.537 0.3134 0.134 Uiso 1 1 calc R . .
H5Q3 H 0.2807 0.5641 0.2486 0.134 Uiso 1 1 calc R . .
C5R C 0.3416(4) 0.4815(4) 0.1912(3) 0.101(2) Uani 1 1 d . . .
H5R1 H 0.2993 0.4914 0.1633 0.151 Uiso 1 1 calc R . .
H5R2 H 0.358 0.4369 0.1813 0.151 Uiso 1 1 calc R . .
H5R3 H 0.3718 0.5191 0.1896 0.151 Uiso 1 1 calc R . .
C5S C 0.4049(3) 0.4594(3) 0.2921(3) 0.0801(17) Uani 1 1 d . . .
H5S1 H 0.4184 0.4136 0.2813 0.12 Uiso 1 1 calc R . .
H5S2 H 0.4041 0.4579 0.3327 0.12 Uiso 1 1 calc R . .
H5S3 H 0.4356 0.4953 0.2881 0.12 Uiso 1 1 calc R . .
C5Z C 0.27799(19) 0.2188(2) 0.23908(17) 0.0363(10) Uani 1 1 d . . .
H5Z1 H 0.2457 0.1874 0.2478 0.044 Uiso 1 1 calc R . .
H5Z2 H 0.2766 0.2107 0.198 0.044 Uiso 1 1 calc R . .
C6B C 0.28249(18) 0.2784(2) 0.39670(16) 0.0364(10) Uani 1 1 d . . .
H6B1 H 0.2876 0.2793 0.3571 0.044 Uiso 1 1 calc R . .
H6B2 H 0.3193 0.2516 0.4222 0.044 Uiso 1 1 calc R . .
C6C C 0.2857(2) 0.3517(2) 0.41888(19) 0.0427(10) Uani 1 1 d . . .
H6C1 H 0.278 0.3515 0.4575 0.051 Uiso 1 1 calc R . .
H6C2 H 0.251 0.3797 0.3919 0.051 Uiso 1 1 calc R . .
C6D C 0.3497(2) 0.3858(2) 0.4246(2) 0.0501(11) Uani 1 1 d . . .
H6D1 H 0.3567 0.3872 0.3857 0.06 Uiso 1 1 calc R . .
H6D2 H 0.3845 0.3568 0.4505 0.06 Uiso 1 1 calc R . .
C6E C 0.3547(3) 0.4589(3) 0.4487(3) 0.0756(16) Uani 1 1 d . . .
H6E1 H 0.3201 0.4878 0.4236 0.113 Uiso 1 1 calc R . .
H6E2 H 0.3967 0.4789 0.4501 0.113 Uiso 1 1 calc R . .
H6E3 H 0.3504 0.4576 0.4882 0.113 Uiso 1 1 calc R . .
C7B C 0.0185(2) 0.1096(3) 0.3587(2) 0.0566(13) Uani 1 1 d . . .
H7B1 H -0.0027 0.1327 0.385 0.068 Uiso 1 1 calc R . .
H7B2 H 0.0332 0.0627 0.3748 0.068 Uiso 1 1 calc R . .
C7C C -0.0289(3) 0.1023(3) 0.2987(2) 0.0564(13) Uani 1 1 d . . .
C8B C 0.2681(3) -0.1665(3) 0.3336(2) 0.0625(14) Uani 1 1 d . . .
H8B1 H 0.2256 -0.1677 0.341 0.075 Uiso 1 1 calc R . .
H8B2 H 0.2965 -0.2015 0.3593 0.075 Uiso 1 1 calc R . .
C8C C 0.2600(3) -0.1842(3) 0.2734(3) 0.086(2) Uani 1 1 d . . .
C9B C 0.4538(2) -0.1084(3) 0.38689(19) 0.0501(12) Uani 1 1 d . . .
H9B1 H 0.4287 -0.1439 0.3593 0.06 Uiso 1 1 calc R . .
H9B2 H 0.4937 -0.1311 0.4116 0.06 Uiso 1 1 calc R . .
C9C C 0.4716(2) -0.0509(3) 0.35354(19) 0.0521(12) Uani 1 1 d . . .
C10B C -0.0635(3) 0.4161(3) 0.1805(3) 0.0680(15) Uani 1 1 d . . .
H10X H -0.0859 0.4198 0.2108 0.082 Uiso 1 1 calc R . .
H10B H -0.0181 0.431 0.1981 0.082 Uiso 1 1 calc R . .
C10C C -0.0646(2) 0.3435(3) 0.1618(2) 0.0575(13) Uani 1 1 d . . .
N6A N 0.22156(16) 0.24103(18) 0.39401(14) 0.0399(8) Uani 1 1 d . . .
H6A1 H 0.2168 0.2389 0.4304 0.06 Uiso 1 1 calc R . .
H6A2 H 0.2231 0.1969 0.3803 0.06 Uiso 1 1 calc R . .
H6A3 H 0.1875 0.2644 0.3697 0.06 Uiso 1 1 calc R . .
O1G O 0.29895(12) 0.14440(13) 0.34726(11) 0.0346(7) Uani 1 1 d . . .
O1L O 0.18916(13) 0.10266(15) 0.36283(12) 0.0425(7) Uani 1 1 d . . .
O1M O 0.20486(13) -0.00887(15) 0.34349(13) 0.0450(7) Uani 1 1 d . . .
O2G O 0.33336(12) 0.12647(14) 0.49657(11) 0.0361(7) Uani 1 1 d . . .
O3G O 0.20805(13) 0.25295(14) 0.50905(12) 0.0403(7) Uani 1 1 d . B .
O4G O 0.10808(13) 0.32576(14) 0.37639(12) 0.0395(7) Uani 1 1 d . . .
O5G O 0.15691(13) 0.25804(15) 0.25627(12) 0.0420(7) Uani 1 1 d . . .
O7A O 0.07132(18) 0.14927(19) 0.3555(2) 0.0900(14) Uani 1 1 d . . .
H7A H 0.1016 0.1224 0.3544 0.135 Uiso 1 1 calc R . .
O8A O 0.29513(16) -0.10009(18) 0.34653(19) 0.0706(10) Uani 1 1 d . . .
H8A H 0.2655 -0.0702 0.3412 0.106 Uiso 1 1 calc R . .
O9A O 0.41754(18) -0.0853(2) 0.42198(15) 0.0710(10) Uani 1 1 d . . .
H9A H 0.38 -0.0755 0.4011 0.106 Uiso 1 1 calc R . .
O10A O -0.09337(16) 0.46072(18) 0.13415(17) 0.0639(9) Uani 1 1 d . . .
H10A H -0.1291 0.474 0.1372 0.096 Uiso 1 1 calc R . .
F7D F -0.08375(15) 0.07236(18) 0.30126(13) 0.0798(10) Uani 1 1 d . . .
F7E F -0.04553(17) 0.16375(16) 0.27183(14) 0.0783(9) Uani 1 1 d . . .
F7F F -0.00670(19) 0.06274(17) 0.26361(14) 0.0853(10) Uani 1 1 d . . .
F8D F 0.2365(2) -0.2495(2) 0.25882(18) 0.1187(15) Uani 1 1 d . . .
F8E F 0.2199(2) -0.1390(2) 0.23676(18) 0.1199(15) Uani 1 1 d . . .
F8F F 0.3154(3) -0.1831(2) 0.2581(2) 0.1233(16) Uani 1 1 d . . .
F9D F 0.41918(15) -0.01486(17) 0.32130(13) 0.0787(9) Uani 1 1 d . . .
F9E F 0.50877(14) -0.00138(15) 0.38696(14) 0.0715(8) Uani 1 1 d . . .
F9F F 0.50417(18) -0.07240(18) 0.31847(16) 0.0884(10) Uani 1 1 d . . .
F10D F -0.0378(2) 0.33138(19) 0.11968(19) 0.1015(12) Uani 1 1 d . . .
F10E F -0.0342(2) 0.30044(17) 0.20476(16) 0.0977(12) Uani 1 1 d . . .
F10F F -0.12514(16) 0.31994(17) 0.14000(19) 0.0950(12) Uani 1 1 d . . .
C3I C 0.1493(3) 0.1482(3) 0.5004(3) 0.0534(17) Uani 0.7 1 d P B 1
H3I1 H 0.1887 0.1195 0.5062 0.064 Uiso 0.7 1 calc PR B 1
H3I2 H 0.1338 0.161 0.4586 0.064 Uiso 0.7 1 calc PR B 1
C3L C 0.0988(4) 0.1032(5) 0.5136(4) 0.077(2) Uani 0.7 1 d P B 1
H3L1 H 0.0567 0.1279 0.5008 0.093 Uiso 0.7 1 calc PR B 1
H3L2 H 0.0944 0.0593 0.4909 0.093 Uiso 0.7 1 calc PR B 1
C3M C 0.1127(5) 0.0867(6) 0.5725(4) 0.076(3) Uani 0.7 1 d P B 1
H3M H 0.114 0.1309 0.5952 0.091 Uiso 0.7 1 calc PR B 1
C3O C 0.1771(6) 0.0466(7) 0.5981(5) 0.119(4) Uani 0.7 1 d P B 1
H3O1 H 0.1779 0.0056 0.5738 0.179 Uiso 0.7 1 calc PR B 1
H3O2 H 0.1807 0.0313 0.6379 0.179 Uiso 0.7 1 calc PR B 1
H3O3 H 0.2135 0.0775 0.5989 0.179 Uiso 0.7 1 calc PR B 1
C3NA C 0.0551(5) 0.0344(6) 0.5825(5) 0.175(18) Uani 0.7 1 d P B 1
H3N1 H 0.0135 0.0588 0.5702 0.263 Uiso 0.7 1 calc PR B 1
H3N2 H 0.0657 0.022 0.6239 0.263 Uiso 0.7 1 calc PR B 1
H3N3 H 0.0525 -0.0083 0.5592 0.263 Uiso 0.7 1 calc PR B 1
C3X C 0.1853(13) 0.1602(14) 0.5704(12) 0.103(7) Uiso 0.3 1 d P B 2
C3Y C 0.1241(17) 0.1207(18) 0.5887(16) 0.109(11) Uiso 0.3 1 d P B 2
C3W C 0.1210(12) 0.0045(13) 0.5146(11) 0.100(7) Uiso 0.3 1 d P B 2
C3J C 0.0821(12) 0.0503(13) 0.5334(11) 0.088(6) Uiso 0.3 1 d P B 2
C3NB C 0.0551(5) 0.0344(6) 0.5825(5) 0.12(3) Uiso 0.3 1 d P B 2

loop_
_atom_site_aniso_label
_atom_site_aniso_U_11
_atom_site_aniso_U_22
_atom_site_aniso_U_33
_atom_site_aniso_U_23
_atom_site_aniso_U_13
_atom_site_aniso_U_12
C1A 0.039(2) 0.033(2) 0.030(2) -0.0048(17) 0.0154(18) -0.0005(18)
C1B 0.042(2) 0.035(2) 0.027(2) -0.0018(17) 0.0122(19) 0.0013(18)
C1C 0.035(2) 0.035(2) 0.026(2) -0.0056(17) 0.0089(17) 0.0002(17)
C1D 0.035(2) 0.034(2) 0.032(2) -0.0055(18) 0.0144(18) -0.0008(18)
C1E 0.041(2) 0.030(2) 0.028(2) -0.0028(16) 0.0125(18) 0.0008(18)
C1F 0.035(2) 0.034(2) 0.032(2) -0.0037(17) 0.0083(18) 0.0006(17)
C1H 0.043(2) 0.037(2) 0.042(2) -0.0067(19) 0.0146(19) -0.0031(19)
C1I 0.033(2) 0.041(3) 0.031(2) 0.0018(19) 0.0029(18) -0.005(2)
C1N 0.036(2) 0.045(2) 0.035(2) -0.0009(19) 0.0144(18) -0.0014(19)
C1O 0.053(3) 0.062(3) 0.060(3) -0.011(2) 0.026(2) -0.013(2)
C1P 0.057(3) 0.091(4) 0.044(3) 0.005(3) 0.025(2) -0.013(3)
C1Q 0.054(3) 0.063(3) 0.070(3) -0.001(3) 0.031(3) 0.002(2)
C1Z 0.041(2) 0.040(2) 0.030(2) 0.0033(18) 0.0110(18) 0.0000(19)
C2A 0.043(2) 0.043(2) 0.025(2) 0.0045(18) 0.0039(18) -0.0074(19)
C2B 0.051(3) 0.044(2) 0.021(2) 0.0007(18) 0.0087(19) -0.006(2)
C2C 0.040(2) 0.042(2) 0.020(2) 0.0044(18) 0.0042(17) -0.0039(19)
C2D 0.034(2) 0.040(2) 0.022(2) 0.0058(18) 0.0017(17) -0.0038(19)
C2E 0.040(2) 0.038(2) 0.0204(19) 0.0047(17) 0.0025(17) -0.0005(19)
C2F 0.040(2) 0.043(2) 0.031(2) 0.0047(19) 0.0111(18) -0.001(2)
C2H 0.049(3) 0.045(3) 0.026(2) 0.0047(18) 0.0061(19) -0.006(2)
C2I 0.048(3) 0.048(3) 0.037(2) -0.001(2) 0.009(2) -0.009(2)
C2L 0.058(3) 0.043(3) 0.034(2) -0.0016(19) 0.014(2) -0.010(2)
C2M 0.098(5) 0.060(4) 0.071(4) 0.006(3) -0.013(3) -0.030(3)
C2N 0.106(6) 0.075(5) 0.204(10) 0.053(6) -0.066(6) -0.036(4)
C2O 0.094(5) 0.051(3) 0.110(5) 0.007(3) -0.006(4) -0.011(3)
C2P 0.056(3) 0.050(3) 0.038(2) -0.003(2) 0.014(2) -0.017(2)
C2Q 0.088(4) 0.071(4) 0.055(3) -0.017(3) 0.034(3) -0.040(3)
C2R 0.047(3) 0.087(4) 0.060(3) -0.001(3) 0.004(2) -0.022(3)
C2S 0.069(3) 0.058(3) 0.047(3) -0.005(2) 0.024(2) -0.025(3)
C2Z 0.049(2) 0.045(2) 0.024(2) 0.0039(18) 0.0115(18) -0.004(2)
C3A 0.061(3) 0.051(3) 0.023(2) -0.0017(19) 0.018(2) -0.007(2)
C3B 0.058(3) 0.053(3) 0.023(2) 0.0000(19) 0.0142(19) -0.004(2)
C3C 0.052(3) 0.046(3) 0.023(2) 0.0013(18) 0.0188(19) -0.009(2)
C3D 0.046(2) 0.044(3) 0.027(2) -0.0017(18) 0.0190(19) -0.007(2)
C3E 0.049(3) 0.048(3) 0.032(2) 0.0013(19) 0.022(2) -0.003(2)
C3F 0.064(3) 0.042(2) 0.033(2) -0.0007(19) 0.026(2) -0.001(2)
C3H 0.073(3) 0.046(3) 0.085(4) 0.010(3) 0.051(3) -0.004(3)
C3P 0.082(3) 0.046(3) 0.028(2) -0.004(2) 0.012(2) -0.008(2)
C3Q 0.081(4) 0.132(6) 0.087(4) -0.077(4) 0.030(4) -0.013(4)
C3R 0.069(4) 0.086(4) 0.110(5) -0.056(4) 0.007(4) -0.009(3)
C3S 0.254(11) 0.087(5) 0.060(4) -0.002(4) -0.018(5) -0.096(6)
C3Z 0.049(3) 0.044(2) 0.043(2) -0.001(2) 0.027(2) 0.002(2)
C4A 0.047(3) 0.040(2) 0.045(3) -0.004(2) 0.015(2) 0.001(2)
C4B 0.046(2) 0.043(3) 0.042(2) -0.005(2) 0.017(2) 0.000(2)
C4C 0.040(2) 0.038(2) 0.042(2) -0.0025(19) 0.0191(19) 0.0013(19)
C4D 0.031(2) 0.033(2) 0.046(3) -0.0007(19) 0.0142(18) 0.0019(18)
C4E 0.030(2) 0.041(2) 0.041(2) -0.0008(19) 0.0124(18) 0.0034(18)
C4F 0.039(2) 0.041(3) 0.043(3) 0.007(2) 0.0120(19) 0.0032(19)
C4H 0.039(2) 0.045(3) 0.046(3) -0.003(2) 0.010(2) -0.005(2)
C4I 0.048(3) 0.053(3) 0.056(3) 0.004(2) 0.019(2) 0.000(2)
C4L 0.044(3) 0.060(3) 0.060(3) 0.005(2) 0.016(2) -0.005(2)
C4M 0.052(3) 0.081(4) 0.074(4) -0.001(3) 0.027(3) -0.004(3)
C4N 0.064(4) 0.147(7) 0.090(5) 0.010(4) 0.037(3) -0.001(4)
C4O 0.080(4) 0.132(6) 0.091(5) 0.026(4) 0.046(4) 0.010(4)
C4P 0.065(3) 0.038(3) 0.052(3) -0.001(2) 0.015(2) -0.002(2)
C4Q 0.129(6) 0.039(3) 0.147(6) 0.002(3) 0.085(5) 0.005(3)
C4R 0.133(6) 0.054(4) 0.086(5) 0.001(3) -0.023(4) -0.026(4)
C4S 0.110(5) 0.053(3) 0.072(4) -0.006(3) 0.036(3) -0.023(3)
C4Z 0.038(2) 0.043(2) 0.036(2) 0.0027(19) 0.0089(18) 0.0039(19)
C5A 0.061(3) 0.044(3) 0.053(3) 0.009(2) 0.035(2) 0.007(2)
C5B 0.059(3) 0.037(2) 0.052(3) 0.009(2) 0.031(2) 0.010(2)
C5C 0.041(2) 0.042(3) 0.025(2) 0.0028(17) 0.0092(17) 0.009(2)
C5D 0.035(2) 0.047(3) 0.0179(19) -0.0006(17) 0.0008(16) 0.000(2)
C5E 0.040(2) 0.041(2) 0.0216(19) 0.0010(17) 0.0069(17) 0.005(2)
C5F 0.049(3) 0.047(3) 0.038(2) 0.0043(19) 0.024(2) 0.006(2)
C5H 0.053(3) 0.058(3) 0.045(3) -0.006(2) -0.006(2) -0.006(2)
C5I 0.058(3) 0.064(3) 0.043(3) -0.013(2) 0.007(2) -0.011(2)
C5L 0.060(3) 0.066(3) 0.049(3) -0.004(2) 0.007(2) -0.017(3)
C5M 0.081(4) 0.072(4) 0.055(3) -0.014(3) 0.017(3) -0.017(3)
C5N 0.090(4) 0.097(4) 0.059(3) -0.027(3) 0.033(3) -0.043(4)
C5O 0.116(5) 0.059(4) 0.078(4) -0.011(3) 0.023(4) -0.024(3)
C5P 0.086(4) 0.045(3) 0.101(4) 0.007(3) 0.071(4) -0.002(3)
C5Q 0.096(5) 0.077(4) 0.120(5) -0.023(4) 0.069(4) -0.033(4)
C5R 0.131(6) 0.104(5) 0.090(5) -0.001(4) 0.067(5) -0.046(5)
C5S 0.073(4) 0.082(4) 0.092(4) -0.001(3) 0.035(3) -0.017(3)
C5Z 0.038(2) 0.043(2) 0.027(2) -0.0029(17) 0.0075(17) -0.0001(19)
C6B 0.035(2) 0.049(3) 0.024(2) 0.0012(18) 0.0070(17) 0.0038(19)
C6C 0.046(3) 0.047(3) 0.039(2) -0.003(2) 0.019(2) -0.002(2)
C6D 0.053(3) 0.054(3) 0.043(3) 0.004(2) 0.014(2) -0.009(2)
C6E 0.092(4) 0.065(4) 0.074(4) -0.008(3) 0.030(3) -0.029(3)
C7B 0.047(3) 0.057(3) 0.066(3) -0.017(2) 0.016(2) -0.006(2)
C7C 0.068(3) 0.052(3) 0.056(3) -0.002(3) 0.028(3) -0.010(3)
C8B 0.062(3) 0.054(3) 0.072(4) 0.002(3) 0.020(3) 0.000(3)
C8C 0.101(5) 0.069(4) 0.072(4) 0.018(3) 0.000(4) -0.042(4)
C9B 0.046(3) 0.060(3) 0.042(3) 0.005(2) 0.008(2) 0.007(2)
C9C 0.038(2) 0.080(4) 0.034(2) -0.002(2) 0.003(2) 0.011(3)
C10B 0.051(3) 0.051(3) 0.084(4) -0.009(3) -0.006(3) 0.006(2)
C10C 0.052(3) 0.051(3) 0.065(3) -0.004(3) 0.009(3) -0.001(2)
N6A 0.044(2) 0.041(2) 0.0347(19) -0.0063(15) 0.0125(16) 0.0018(16)
O1G 0.0375(15) 0.0359(15) 0.0331(15) -0.0040(12) 0.0148(12) -0.0062(12)
O1L 0.0377(16) 0.0433(17) 0.0491(17) -0.0068(14) 0.0168(14) -0.0042(14)
O1M 0.0392(16) 0.0407(19) 0.0536(18) 0.0004(14) 0.0117(14) -0.0051(13)
O2G 0.0362(15) 0.0421(16) 0.0267(14) 0.0021(12) 0.0046(11) -0.0077(13)
O3G 0.0436(16) 0.0422(16) 0.0397(16) -0.0036(13) 0.0194(13) -0.0076(13)
O4G 0.0368(16) 0.0376(17) 0.0444(16) -0.0020(13) 0.0126(13) -0.0023(12)
O5G 0.0352(15) 0.0463(17) 0.0407(16) -0.0091(13) 0.0055(13) -0.0054(14)
O7A 0.050(2) 0.050(2) 0.174(5) -0.017(2) 0.042(3) -0.0078(18)
O8A 0.052(2) 0.049(2) 0.114(3) 0.003(2) 0.030(2) 0.0007(16)
O9A 0.073(2) 0.089(3) 0.060(2) -0.010(2) 0.0336(19) 0.000(2)
O10A 0.048(2) 0.054(2) 0.092(3) 0.0060(19) 0.0242(19) 0.0096(16)
F7D 0.075(2) 0.098(2) 0.0579(18) -0.0002(16) 0.0079(15) -0.0330(18)
F7E 0.094(2) 0.064(2) 0.077(2) 0.0098(16) 0.0259(18) 0.0095(17)
F7F 0.137(3) 0.070(2) 0.0625(19) -0.0047(16) 0.051(2) 0.008(2)
F8D 0.170(4) 0.090(3) 0.089(3) -0.005(2) 0.027(3) -0.043(3)
F8E 0.143(4) 0.108(3) 0.082(3) 0.018(2) -0.007(2) -0.021(3)
F8F 0.154(4) 0.102(3) 0.154(4) -0.014(3) 0.106(4) -0.011(3)
F9D 0.073(2) 0.085(2) 0.0674(19) 0.0161(16) 0.0043(16) 0.0087(17)
F9E 0.0581(17) 0.0592(18) 0.091(2) -0.0043(16) 0.0135(16) -0.0016(14)
F9F 0.106(3) 0.084(2) 0.099(2) -0.0090(19) 0.066(2) -0.0024(19)
F10D 0.115(3) 0.084(2) 0.127(3) 0.001(2) 0.070(3) 0.033(2)
F10E 0.119(3) 0.061(2) 0.093(3) 0.0065(18) 0.000(2) 0.022(2)
F10F 0.061(2) 0.061(2) 0.150(3) -0.020(2) 0.011(2) -0.0106(16)
C3I 0.049(4) 0.037(4) 0.075(5) -0.002(3) 0.020(3) -0.019(3)
C3L 0.079(6) 0.070(5) 0.077(6) 0.007(4) 0.016(5) 0.001(5)
C3M 0.089(7) 0.074(7) 0.075(6) -0.001(6) 0.039(5) 0.007(6)
C3O 0.109(8) 0.143(10) 0.104(8) 0.056(8) 0.029(7) 0.028(7)
C3NA 0.17(2) 0.20(2) 0.21(3) 0.089(16) 0.137(19) -0.024(11)

loop_
_atom_type_symbol
_atom_type_description
_atom_type_scat_dispersion_real
_atom_type_scat_dispersion_imag
_atom_type_scat_source
C C 0.0033 0.0016 'International Tables Vol C Tables 4.2.6.8 and 6.1.1.4'
H H 0 0 'International Tables Vol C Tables 4.2.6.8 and 6.1.1.4'
N N 0.0061 0.0033 'International Tables Vol C Tables 4.2.6.8 and 6.1.1.4'
O O 0.0106 0.006 'International Tables Vol C Tables 4.2.6.8 and 6.1.1.4'
F F 0.0171 0.0103 'International Tables Vol C Tables 4.2.6.8 and 6.1.1.4'

loop_
_geom_angle_atom_site_label_1
_geom_angle_atom_site_label_2
_geom_angle_atom_site_label_3
_geom_angle
C1B C1A C1F 117.1(4)
C1B C1A C1N 122.8(3)
C1F C1A C1N 120.1(3)
C1A C1B C1C 123.2(4)
C1B C1C C1D 117.4(3)
C1B C1C C5Z 121.0(3)
C1D C1C C5Z 121.7(3)
O1G C1D C1E 119.7(3)
O1G C1D C1C 118.9(3)
C1E C1D C1C 121.4(3)
C1F C1E C1D 118.1(3)
C1F C1E C1Z 120.6(3)
C1D C1E C1Z 121.2(3)
C1E C1F C1A 122.7(4)
O1G C1H C1I 110.3(3)
O1L C1I O1M 125.5(4)
O1L C1I C1H 119.4(4)
O1M C1I C1H 115.1(4)
C1Q C1N C1O 110.9(4)
C1Q C1N C1A 110.1(3)
C1O C1N C1A 108.8(3)
C1Q C1N C1P 107.4(4)
C1O C1N C1P 108.1(4)
C1A C1N C1P 111.6(3)
C1E C1Z C2E 112.6(3)
C2B C2A C2F 116.7(4)
C2B C2A C2P 123.1(4)
C2F C2A C2P 120.2(4)
C2A C2B C2C 123.3(4)
C2D C2C C2B 118.2(4)
C2D C2C C2Z 121.7(3)
C2B C2C C2Z 120.1(4)
O2G C2D C2C 119.9(3)
O2G C2D C2E 119.3(3)
C2C C2D C2E 120.8(4)
C2F C2E C2D 118.4(4)
C2F C2E C1Z 119.8(4)
C2D C2E C1Z 121.8(3)
C2E C2F C2A 122.5(4)
O2G C2H C2I 110.1(3)
C2H C2I C2L 111.2(4)
C2M C2L C2I 117.1(4)
C2N C2M C2L 116.6(6)
C2N C2M C2O 112.4(6)
C2L C2M C2O 110.3(5)
C2R C2P C2S 110.4(4)
C2R C2P C2A 108.4(4)
C2S C2P C2A 111.2(3)
C2R C2P C2Q 107.8(4)
C2S C2P C2Q 107.8(4)
C2A C2P C2Q 111.2(4)
C3C C2Z C2C 114.3(3)
C3B C3A C3F 117.9(4)
C3B C3A C3P 122.4(4)
C3F C3A C3P 119.7(4)
C3A C3B C3C 122.4(4)
C3D C3C C3B 117.4(4)
C3D C3C C2Z 122.1(4)
C3B C3C C2Z 120.4(4)
C3E C3D C3C 122.6(4)
C3E C3D O3G 119.0(4)
C3C C3D O3G 118.3(4)
C3D C3E C3F 117.2(4)
C3D C3E C3Z 121.5(4)
C3F C3E C3Z 121.3(4)
C3A C3F C3E 122.4(4)
C3X C3H O3G 126.8(13)
C3X C3H C3I 72.7(12)
O3G C3H C3I 108.6(4)
C3S C3P C3Q 113.3(6)
C3S C3P C3A 109.2(4)
C3Q C3P C3A 109.6(4)
C3S C3P C3R 106.5(6)
C3Q C3P C3R 106.6(5)
C3A C3P C3R 111.6(4)
C4C C3Z C3E 114.8(3)
C4F C4A C4B 116.8(4)
C4F C4A C4P 122.4(4)
C4B C4A C4P 120.8(4)
C4C C4B C4A 123.0(4)
C4B C4C C4D 117.9(4)
C4B C4C C3Z 120.1(4)
C4D C4C C3Z 122.0(4)
O4G C4D C4E 118.6(3)
O4G C4D C4C 120.0(4)
C4E C4D C4C 121.3(4)
C4F C4E C4D 117.7(4)
C4F C4E C4Z 120.7(4)
C4D C4E C4Z 121.5(4)
C4A C4F C4E 123.1(4)
O4G C4H C4I 112.0(3)
C4H C4I C4L 113.4(4)
C4I C4L C4M 113.2(4)
C4O C4M C4N 110.0(5)
C4O C4M C4L 111.3(5)
C4N C4M C4L 110.9(5)
C4S C4P C4Q 109.7(5)
C4S C4P C4R 106.7(5)
C4Q C4P C4R 109.0(5)
C4S C4P C4A 113.0(4)
C4Q C4P C4A 108.9(4)
C4R C4P C4A 109.4(4)
C4E C4Z C5C 113.2(3)
C5B C5A C5F 116.0(4)
C5B C5A C5P 123.4(4)
C5F C5A C5P 120.6(4)
C5C C5B C5A 123.7(4)
C5B C5C C5D 117.8(4)
C5B C5C C4Z 120.5(4)
C5D C5C C4Z 121.7(4)
O5G C5D C5C 119.6(4)
O5G C5D C5E 119.0(4)
C5C C5D C5E 121.4(4)
C5F C5E C5D 117.8(4)
C5F C5E C5Z 120.8(4)
C5D C5E C5Z 121.4(4)
C5E C5F C5A 123.3(4)
O5G C5H C5I 108.9(4)
C5H C5I C5L 113.5(4)
C5M C5L C5I 117.3(4)
C5L C5M C5O 113.5(5)
C5L C5M C5N 110.9(5)
C5O C5M C5N 110.2(5)
C5Q C5P C5R 114.8(5)
C5Q C5P C5A 112.8(4)
C5R C5P C5A 109.6(5)
C5Q C5P C5S 102.7(5)
C5R C5P C5S 105.9(5)
C5A C5P C5S 110.7(4)
C1C C5Z C5E 114.1(3)
N6A C6B C6C 114.3(3)
C6B C6C C6D 112.5(4)
C6C C6D C6E 113.3(4)
O7A C7B C7C 109.5(5)
F7F C7C F7E 106.9(4)
F7F C7C F7D 106.5(4)
F7E C7C F7D 106.5(4)
F7F C7C C7B 112.8(4)
F7E C7C C7B 112.9(4)
F7D C7C C7B 110.9(4)
O8A C8B C8C 110.8(5)
F8E C8C F8D 107.5(5)
F8E C8C F8F 105.2(5)
F8D C8C F8F 103.8(6)
F8E C8C C8B 111.5(6)
F8D C8C C8B 113.6(5)
F8F C8C C8B 114.6(5)
O9A C9B C9C 112.4(4)
F9F C9C F9E 105.2(4)
F9F C9C F9D 108.1(4)
F9E C9C F9D 103.6(4)
F9F C9C C9B 113.1(4)
F9E C9C C9B 114.0(4)
F9D C9C C9B 112.1(4)
O10A C10B C10C 112.0(5)
F10D C10C F10E 104.8(4)
F10D C10C F10F 104.2(4)
F10E C10C F10F 107.2(4)
F10D C10C C10B 115.5(5)
F10E C10C C10B 113.0(4)
F10F C10C C10B 111.4(4)
C1D O1G C1H 112.6(3)
C2D O2G C2H 112.5(3)
C3D O3G C3H 114.6(3)
C4D O4G C4H 114.2(3)
C5D O5G C5H 110.9(3)
C3H C3I C3L 117.4(6)
C3M C3L C3I 113.2(8)
C3L C3M C3O 114.3(8)
C3L C3M C3NA 109.7(9)
C3O C3M C3NA 105.7(8)
C3H C3X C3Y 115(2)
C3X C3Y C3J 112(2)
C3W C3J C3Y 117(2)

loop_
_geom_bond_atom_site_label_1
_geom_bond_atom_site_label_2
_geom_bond_distance
C1A C1B 1.382(6)
C1A C1F 1.393(6)
C1A C1N 1.539(6)
C1B C1C 1.393(6)
C1C C1D 1.402(6)
C1C C5Z 1.522(6)
C1D O1G 1.394(5)
C1D C1E 1.395(6)
C1E C1F 1.385(6)
C1E C1Z 1.519(5)
C1H O1G 1.431(5)
C1H C1I 1.512(6)
C1I O1L 1.241(5)
C1I O1M 1.265(5)
C1N C1Q 1.520(6)
C1N C1O 1.520(6)
C1N C1P 1.540(6)
C1Z C2E 1.522(6)
C2A C2B 1.382(6)
C2A C2F 1.400(6)
C2A C2P 1.533(6)
C2B C2C 1.396(6)
C2C C2D 1.387(6)
C2C C2Z 1.532(6)
C2D O2G 1.385(5)
C2D C2E 1.406(6)
C2E C2F 1.388(6)
C2H O2G 1.451(5)
C2H C2I 1.490(6)
C2I C2L 1.521(6)
C2L C2M 1.498(7)
C2M C2N 1.408(11)
C2M C2O 1.541(8)
C2P C2R 1.533(7)
C2P C2S 1.533(6)
C2P C2Q 1.535(7)
C2Z C3C 1.503(6)
C3A C3B 1.379(6)
C3A C3F 1.389(6)
C3A C3P 1.546(6)
C3B C3C 1.405(6)
C3C C3D 1.390(6)
C3D C3E 1.388(6)
C3D O3G 1.404(5)
C3E C3F 1.407(6)
C3E C3Z 1.529(6)
C3H C3X 1.30(3)
C3H O3G 1.431(5)
C3H C3I 1.461(8)
C3P C3S 1.491(8)
C3P C3Q 1.492(8)
C3P C3R 1.552(8)
C3Z C4C 1.519(6)
C4A C4F 1.390(6)
C4A C4B 1.396(6)
C4A C4P 1.536(7)
C4B C4C 1.383(6)
C4C C4D 1.405(6)
C4D O4G 1.386(5)
C4D C4E 1.399(6)
C4E C4F 1.392(6)
C4E C4Z 1.527(6)
C4H O4G 1.461(5)
C4H C4I 1.510(6)
C4I C4L 1.524(6)
C4L C4M 1.555(7)
C4M C4O 1.495(9)
C4M C4N 1.519(8)
C4P C4S 1.492(7)
C4P C4Q 1.513(8)
C4P C4R 1.536(8)
C4Z C5C 1.534(6)
C5A C5B 1.397(6)
C5A C5F 1.400(6)
C5A C5P 1.534(7)
C5B C5C 1.387(6)
C5C C5D 1.397(6)
C5D O5G 1.383(5)
C5D C5E 1.407(6)
C5E C5F 1.389(6)
C5E C5Z 1.529(6)
C5H O5G 1.468(5)
C5H C5I 1.470(7)
C5I C5L 1.513(7)
C5L C5M 1.500(8)
C5M C5O 1.513(9)
C5M C5N 1.528(7)
C5P C5Q 1.478(8)
C5P C5R 1.479(8)
C5P C5S 1.576(9)
C6B N6A 1.486(5)
C6B C6C 1.493(6)
C6C C6D 1.502(6)
C6D C6E 1.503(7)
C7B O7A 1.395(6)
C7B C7C 1.505(7)
C7C F7F 1.325(6)
C7C F7E 1.336(6)
C7C F7D 1.337(6)
C8B O8A 1.393(6)
C8B C8C 1.441(9)
C8C F8E 1.348(8)
C8C F8D 1.353(7)
C8C F8F 1.358(8)
C9B O9A 1.385(6)
C9B C9C 1.477(7)
C9C F9F 1.317(5)
C9C F9E 1.342(6)
C9C F9D 1.356(5)
C10B O10A 1.398(6)
C10B C10C 1.456(7)
C10C F10D 1.328(6)
C10C F10E 1.330(6)
C10C F10F 1.337(6)
C3I C3L 1.498(11)
C3L C3M 1.391(13)
C3M C3O 1.550(14)
C3M C3NA 1.672(13)
C3X C3Y 1.69(4)
C3Y C3J 1.92(4)
C3W C3J 1.38(3)

loop_
_geom_hbond_atom_site_label_D
_geom_hbond_atom_site_label_H
_geom_hbond_atom_site_label_A
_geom_hbond_distance_DH
_geom_hbond_distance_HA
_geom_hbond_distance_DA
_geom_hbond_angle_DHA
_geom_hbond_site_symmetry_A
N6A H6A1 O3G 0.91 1.97 2.874(4) 169.6 .
N6A H6A2 O1L 0.91 1.94 2.779(5) 152.3 .
N6A H6A2 O1G 0.91 2.26 2.935(4) 130.2 .
N6A H6A3 O4G 0.91 2.13 2.868(4) 138 .
N6A H6A3 O5G 0.91 2.61 3.200(5) 123.4 .
O7A H7A O1L 0.84 1.89 2.661(5) 153 .
O8A H8A O1M 0.84 1.77 2.605(5) 169.7 .
O9A H9A O8A 0.84 1.97 2.744(5) 152.9 .
O10A H10A O1M 0.84 1.86 2.692(4) 168.7 2
